data_9005661
loop_
_publ_author_name
'Bosi, F.'
'Lucchesi, S.'

_publ_section_title
;
 Crystal chemistry of the schorl-dravite series
 Note: Tourmaline TMl3l
;
_journal_name_full 'European Journal of Mineralogy'
_journal_page_first 335
_journal_page_last 344
_journal_paper_doi 10.1127/0935-1221/2004/0016-0335
_journal_volume 16
_journal_year 2004
_chemical_compound_source 'Cruziero, Minas Gerais, Brazil'
_chemical_formula_sum
;Al6.39 B3 F0.207 Fe1.665 K0.006 Li0.006 Mg0.906 Mn0.024 Na0.727 O30.793
 Si5.94 Ti0.048 Zn0.018
;
_chemical_name_mineral Oxy-schorl
_space_group_IT_number 160
_symmetry_space_group_name_Hall 'R 3 -2"'
_symmetry_space_group_name_H-M 'R 3 m :H'
_cell_angle_alpha 90
_cell_angle_beta 90
_cell_angle_gamma 120
_cell_formula_units_Z 3
_cell_length_a 15.9669
_cell_length_b 15.9669
_cell_length_c 7.1745
_cell_volume 1584.030
_database_code_amcsd 0007052
_exptl_crystal_density_diffrn 3.161
_cod_original_sg_symbol_H-M 'R 3 m'
_cod_original_formula_sum
;Na.727 K.006 Al6.39 Fe1.665 Mg.906 Ti.048 Mn.024 Zn.018 Li.006 Si5.94 B3
 O30.793 F.207
;
_cod_database_code 9005661

loop_
_space_group_symop_operation_xyz
x,y,z
2/3+x,1/3+y,1/3+z
1/3+x,2/3+y,2/3+z
x,x-y,z
2/3+x,1/3+x-y,1/3+z
1/3+x,2/3+x-y,2/3+z
-y,-x,z
2/3-y,1/3-x,1/3+z
1/3-y,2/3-x,2/3+z
-x+y,y,z
2/3-x+y,1/3+y,1/3+z
1/3-x+y,2/3+y,2/3+z
-y,x-y,z
2/3-y,1/3+x-y,1/3+z
1/3-y,2/3+x-y,2/3+z
-x+y,-x,z
2/3-x+y,1/3-x,1/3+z
1/3-x+y,2/3-x,2/3+z

loop_
_atom_site_label
_atom_site_fract_x
_atom_site_fract_y
_atom_site_fract_z
_atom_site_occupancy
_atom_site_type_symbol
_atom_site_attached_hydrogens
NaX 0.00000 0.00000 0.22897 0.72700 Na 0
KX 0.00000 0.00000 0.22897 0.00600 K 0
AlY 0.12422 0.06211 0.63022 0.31600 Al 0
Fe3+Y 0.12422 0.06211 0.63022 0.24700 Fe 0
Fe2+Y 0.12422 0.06211 0.63022 0.24200 Fe 0
MgY 0.12422 0.06211 0.63022 0.16200 Mg 0
Ti4+Y 0.12422 0.06211 0.63022 0.01600 Ti 0
Mn2+Y 0.12422 0.06211 0.63022 0.00800 Mn 0
ZnY 0.12422 0.06211 0.63022 0.00600 Zn 0
LiY 0.12422 0.06211 0.63022 0.00200 Li 0
AlZ 0.29831 0.26168 0.61102 0.89700 Al 0
MgZ 0.29831 0.26168 0.61102 0.07000 Mg 0
Fe2+Z 0.29831 0.26168 0.61102 0.03300 Fe 0
SiT 0.19182 0.18987 0.00000 0.99000 Si 0
AlT 0.19182 0.18987 0.00000 0.01000 Al 0
B 0.11007 0.22014 0.45534 1.00000 B 0
O1W 0.00000 0.00000 0.77774 0.79300 O 0
F1W 0.00000 0.00000 0.77774 0.20700 F 0
O2 0.06133 0.12266 0.48563 1.00000 O 0
O3V 0.26698 0.13349 0.51063 1.00000 O 0
O4 0.09320 0.18640 0.06915 1.00000 O 0
O5 0.18598 0.09299 0.09163 1.00000 O 0
O6 0.19714 0.18675 0.77649 1.00000 O 0
O7 0.28507 0.28537 0.07928 1.00000 O 0
O8 0.20970 0.27053 0.44096 1.00000 O 0

loop_
_cod_changelog_entry_id
_cod_changelog_entry_author
_cod_changelog_entry_date
_cod_changelog_entry_text
1
;cod-tools version 3.8.0
Id: cif_guess_AMCSD_atom_types 9581 2023-05-17 12:35:41Z saulius
;
2023-05-23T09:18:26+03:00
;Derived atom types and hydrogen counts
from atom names that follow the AMCSD naming convention
(Wat == water, O-H == hydroxyl).
;

loop_
_cod_related_entry_id
_cod_related_entry_database
_cod_related_entry_code
1 AMCSD 0007052
